data_1525575
loop_
_publ_author_name
'Amparo Palacio, L.'
'Echavarria, A.'
'Saldarriaga, C.'

_publ_section_title
;
 Crystal structure of a cobalt molybdate type phix: Na Co2 O H (H2 O) (Mo
 O4)2
;
_journal_name_full 'International Journal of Inorganic Materials'
_journal_page_first 367
_journal_page_last 371
_journal_volume 3
_journal_year 2001
_chemical_formula_sum 'Co2 H3 Mo2 Na O10'
_chemical_name_systematic 'Na Co2 (O H) (Mo O4)2 (H2 O)'
_space_group_IT_number 12
_symmetry_space_group_name_Hall '-C 2y'
_symmetry_space_group_name_H-M 'C 1 2/m 1'
_cell_angle_alpha 90
_cell_angle_beta 115.832
_cell_angle_gamma 90
_cell_formula_units_Z 2
_cell_length_a 9.3792
_cell_length_b 6.3331
_cell_length_c 7.6281
_cell_volume 407.828
_citation_journal_id_ASTM IJIMCR
_cod_data_source_file AmparoPalacio_IJIMCR_2001_1475.cif
_cod_data_source_block H3Co2Mo2Na1O10
_cod_original_cell_volume 407.8284
_cod_original_formula_sum 'H3 Co2 Mo2 Na1 O10'
_cod_database_code 1525575

loop_
_symmetry_equiv_pos_as_xyz
x,y,z
-x,y,-z
-x,-y,-z
x,-y,z
x+1/2,y+1/2,z
-x+1/2,y+1/2,-z
-x+1/2,-y+1/2,-z
x+1/2,-y+1/2,z

loop_
_atom_site_label
_atom_site_type_symbol
_atom_site_fract_x
_atom_site_fract_y
_atom_site_fract_z
_atom_site_occupancy
_atom_site_U_iso_or_equiv
O3 O-2 0.7442 0 0.0305 1 0.0
Co1 Co+2 0.25 0.25 0.5 1 0.0
Na1 Na+1 0 0 0 1 0.0
O2 O-2 0.4626 0.2346 0.7617 1 0.0
O4 O-2 0.6797 0 0.622 1 0.0
O1 O-2 0.1405 0 0.5886 1 0.0
Mo1 Mo+6 0.5809 0 0.787 1 0.0
